data_4076565
loop_
_publ_author_name
'Singh, Nem'
'Elias, Anil J.'

_publ_section_title
;
 Cyclopentadienyl 1,2- and 1,3-Disubstituted Cobalt Sandwich Compounds
 {\h5-[MeOC(O)]2C5H3} Co(\h4-C4Ph4): Precursors for Sterically Hindered
 Bidentate Chiral and Achiral Ligands
;
_journal_issue 5
_journal_name_full Organometallics
_journal_page_first 2059
_journal_paper_doi 10.1021/om300027c
_journal_volume 31
_journal_year 2012
_chemical_absolute_configuration syn
_chemical_formula_moiety 'C45 H43 Co N2 O2'
_chemical_formula_sum 'C45 H43 Co N2 O2'
_chemical_formula_weight 702.74
_chemical_name_systematic
; 
 ? 
;
_space_group_IT_number 19
_symmetry_cell_setting orthorhombic
_symmetry_space_group_name_Hall 'P 2ac 2ab'
_symmetry_space_group_name_H-M 'P 21 21 21'
_atom_sites_solution_hydrogens geom
_atom_sites_solution_primary direct
_atom_sites_solution_secondary difmap
_audit_creation_method SHELXL-97
_cell_angle_alpha 90.00
_cell_angle_beta 90.00
_cell_angle_gamma 90.00
_cell_formula_units_Z 4
_cell_length_a 13.9582(15)
_cell_length_b 15.3057(17)
_cell_length_c 17.0851(19)
_cell_measurement_temperature 298(2)
_cell_volume 3650.1(7)
_computing_cell_refinement 'Bruker SMART'
_computing_data_collection 'Bruker SMART'
_computing_data_reduction 'Bruker SAINT'
_computing_molecular_graphics 'Bruker SHELXTL'
_computing_publication_material 'Bruker SHELXTL'
_computing_structure_refinement 'SHELXL-97 (Sheldrick, 1997)'
_computing_structure_solution 'SHELXS-97 (Sheldrick, 1990)'
_diffrn_ambient_temperature 298(2)
_diffrn_measured_fraction_theta_full 1.000
_diffrn_measured_fraction_theta_max 1.000
_diffrn_measurement_device_type 'CCD area detector'
_diffrn_measurement_method 'phi and omega scans'
_diffrn_radiation_monochromator graphite
_diffrn_radiation_source 'fine-focus sealed tube'
_diffrn_radiation_type MoK\a
_diffrn_radiation_wavelength 0.71073
_diffrn_reflns_av_R_equivalents 0.0449
_diffrn_reflns_av_sigmaI/netI 0.0372
_diffrn_reflns_limit_h_max 16
_diffrn_reflns_limit_h_min -16
_diffrn_reflns_limit_k_max 18
_diffrn_reflns_limit_k_min -18
_diffrn_reflns_limit_l_max 20
_diffrn_reflns_limit_l_min -20
_diffrn_reflns_number 35049
_diffrn_reflns_theta_full 25.00
_diffrn_reflns_theta_max 25.00
_diffrn_reflns_theta_min 1.79
_exptl_absorpt_coefficient_mu 0.511
_exptl_absorpt_correction_T_max 0.943
_exptl_absorpt_correction_T_min 0.894
_exptl_absorpt_process_details '(SADABS; Bruker, 2000)'
_exptl_crystal_colour red
_exptl_crystal_density_diffrn 1.279
_exptl_crystal_density_method 'not measured'
_exptl_crystal_description block
_exptl_crystal_F_000 1480
_exptl_crystal_size_max 0.248
_exptl_crystal_size_mid 0.182
_exptl_crystal_size_min 0.115
_refine_diff_density_max 0.470
_refine_diff_density_min -0.328
_refine_diff_density_rms 0.050
_refine_ls_abs_structure_details 'Flack H D (1983), Acta Cryst. A39, 876-881'
_refine_ls_abs_structure_Flack 0.040(14)
_refine_ls_extinction_method none
_refine_ls_goodness_of_fit_ref 1.184
_refine_ls_hydrogen_treatment constr
_refine_ls_matrix_type full
_refine_ls_number_parameters 455
_refine_ls_number_reflns 6420
_refine_ls_number_restraints 0
_refine_ls_restrained_S_all 1.184
_refine_ls_R_factor_all 0.0456
_refine_ls_R_factor_gt 0.0435
_refine_ls_shift/su_max 0.003
_refine_ls_shift/su_mean 0.001
_refine_ls_structure_factor_coef Fsqd
_refine_ls_weighting_details 'calc w=1/[\s^2^(Fo^2^)+(0.0529P)^2^+0.2645P] where P=(Fo^2^+2Fc^2^)/3'
_refine_ls_weighting_scheme calc
_refine_ls_wR_factor_gt 0.0998
_refine_ls_wR_factor_ref 0.1009
_reflns_number_gt 6203
_reflns_number_total 6420
_reflns_threshold_expression >2sigma(I)
_cod_data_source_file om300027c_si_002.cif
_cod_data_source_block 6
_cod_depositor_comments
;
The following automatic conversions were performed:

'_symmetry_cell_setting' value 'Orthorhombic' changed to
'orthorhombic' according to
/home/saulius/struct/CIF-dictionaries/cif_core.dic dictionary named
'cif_core.dic' version 2.4.1 from 2010-06-29.

Automatic conversion script
Id: cif_fix_values 1715 2011-07-08 13:25:40Z adriana 
;
_cod_original_sg_symbol_Hall P2ac2ab
_cod_original_sg_symbol_H-M P212121
_cod_database_code 4076565
_xptl_absorpt_correction_type multi-scan

loop_
_symmetry_equiv_pos_as_xyz
'x, y, z'
'-x+1/2, -y, z+1/2'
'-x, y+1/2, -z+1/2'
'x+1/2, -y+1/2, -z'

loop_
_atom_site_label
_atom_site_type_symbol
_atom_site_fract_x
_atom_site_fract_y
_atom_site_fract_z
_atom_site_U_iso_or_equiv
_atom_site_adp_type
_atom_site_occupancy
_atom_site_symmetry_multiplicity
_atom_site_calc_flag
_atom_site_refinement_flags
Co1 Co 0.92971(2) 0.47499(2) 0.03457(2) 0.02932(11) Uani 1 1 d .
O1 O 0.97888(17) 0.66605(14) 0.18320(12) 0.0489(6) Uani 1 1 d .
O2 O 0.71727(17) 0.32793(15) 0.06444(13) 0.0530(6) Uani 1 1 d .
N1 N 0.96255(18) 0.72532(15) 0.06251(14) 0.0383(6) Uani 1 1 d .
N2 N 0.77996(19) 0.33505(17) 0.18621(15) 0.0448(6) Uani 1 1 d .
C1 C 0.9429(2) 0.66333(18) 0.10905(16) 0.0351(6) Uani 1 1 d .
C2 C 0.8832(2) 0.58763(18) 0.09089(17) 0.0347(6) Uani 1 1 d .
C3 C 0.8646(2) 0.51338(19) 0.13816(16) 0.0358(6) Uani 1 1 d .
H3 H 0.8896 0.5033 0.1910 0.043 Uiso 1 1 calc R
C4 C 0.8034(2) 0.45581(19) 0.09561(18) 0.0378(7) Uani 1 1 d .
C5 C 0.7682(2) 0.3709(2) 0.12053(19) 0.0393(7) Uani 1 1 d .
C6 C 0.7842(2) 0.49586(19) 0.02181(19) 0.0408(7) Uani 1 1 d .
H6 H 0.7438 0.4714 -0.0197 0.049 Uiso 1 1 calc R
C7 C 0.8331(2) 0.57579(19) 0.01831(17) 0.0376(7) Uani 1 1 d .
H7 H 0.8325 0.6168 -0.0257 0.045 Uiso 1 1 calc R
C8 C 0.9939(2) 0.36320(19) 0.00577(16) 0.0326(6) Uani 1 1 d .
C9 C 0.9907(2) 0.42511(19) -0.05980(16) 0.0334(6) Uani 1 1 d .
C10 C 1.05688(18) 0.48292(19) -0.01803(14) 0.0321(6) Uani 1 1 d .
C11 C 1.05903(19) 0.42167(17) 0.04801(15) 0.0334(6) Uani 1 1 d .
C12 C 1.0206(3) 0.7531(2) 0.18948(19) 0.0530(9) Uani 1 1 d .
H12A H 1.0821 0.7512 0.2159 0.064 Uiso 1 1 calc R
H12B H 0.9783 0.7924 0.2176 0.064 Uiso 1 1 calc R
C13 C 1.0319(2) 0.78140(19) 0.10432(17) 0.0405(7) Uani 1 1 d .
H13 H 1.0966 0.7659 0.0869 0.049 Uiso 1 1 calc R
C14 C 1.0168(3) 0.8785(2) 0.08988(19) 0.0462(8) Uani 1 1 d .
H14 H 0.9509 0.8933 0.1047 0.055 Uiso 1 1 calc R
C15 C 1.0299(3) 0.8996(2) 0.0033(2) 0.0587(10) Uani 1 1 d .
H15A H 1.0946 0.8866 -0.0120 0.088 Uiso 1 1 calc R
H15B H 1.0171 0.9604 -0.0054 0.088 Uiso 1 1 calc R
H15C H 0.9864 0.8649 -0.0272 0.088 Uiso 1 1 calc R
C16 C 1.0852(4) 0.9330(3) 0.1397(3) 0.0786(13) Uani 1 1 d .
H16A H 1.1502 0.9189 0.1263 0.118 Uiso 1 1 calc R
H16B H 1.0745 0.9205 0.1941 0.118 Uiso 1 1 calc R
H16C H 1.0739 0.9940 0.1302 0.118 Uiso 1 1 calc R
C17 C 0.6932(3) 0.2445(2) 0.0986(2) 0.0540(9) Uani 1 1 d .
H17A H 0.7261 0.1974 0.0718 0.065 Uiso 1 1 calc R
H17B H 0.6247 0.2341 0.0960 0.065 Uiso 1 1 calc R
C18 C 0.7266(2) 0.2514(2) 0.1836(2) 0.0482(8) Uani 1 1 d .
H18 H 0.7706 0.2032 0.1952 0.058 Uiso 1 1 calc R
C19 C 0.6446(3) 0.2509(2) 0.2432(2) 0.0592(10) Uani 1 1 d .
H19 H 0.6067 0.1980 0.2340 0.071 Uiso 1 1 calc R
C20 C 0.5784(3) 0.3288(3) 0.2328(2) 0.0761(12) Uani 1 1 d .
H20A H 0.6092 0.3805 0.2524 0.114 Uiso 1 1 calc R
H20B H 0.5200 0.3189 0.2611 0.114 Uiso 1 1 calc R
H20C H 0.5642 0.3363 0.1782 0.114 Uiso 1 1 calc R
C21 C 0.6823(4) 0.2466(4) 0.3272(2) 0.0897(15) Uani 1 1 d .
H21A H 0.7120 0.3011 0.3405 0.135 Uiso 1 1 calc R
H21B H 0.7285 0.2003 0.3313 0.135 Uiso 1 1 calc R
H21C H 0.6301 0.2355 0.3623 0.135 Uiso 1 1 calc R
C22 C 0.9597(2) 0.27451(18) 0.02067(17) 0.0368(7) Uani 1 1 d .
C23 C 0.9653(2) 0.2396(2) 0.09616(19) 0.0439(8) Uani 1 1 d .
H23 H 0.9876 0.2743 0.1369 0.053 Uiso 1 1 calc R
C24 C 0.9382(3) 0.1548(2) 0.1113(2) 0.0539(9) Uani 1 1 d .
H24 H 0.9436 0.1324 0.1617 0.065 Uiso 1 1 calc R
C25 C 0.9030(3) 0.1029(2) 0.0519(2) 0.0585(10) Uani 1 1 d .
H25 H 0.8844 0.0456 0.0620 0.070 Uiso 1 1 calc R
C26 C 0.8958(3) 0.1366(2) -0.0226(2) 0.0600(10) Uani 1 1 d .
H26 H 0.8717 0.1020 -0.0628 0.072 Uiso 1 1 calc R
C27 C 0.9242(2) 0.22158(19) -0.03832(19) 0.0488(7) Uani 1 1 d .
H27 H 0.9193 0.2433 -0.0890 0.059 Uiso 1 1 calc R
C28 C 0.9532(2) 0.42500(18) -0.14029(17) 0.0406(7) Uani 1 1 d .
C29 C 0.8599(3) 0.3981(2) -0.1584(2) 0.0546(9) Uani 1 1 d .
H29 H 0.8195 0.3794 -0.1185 0.065 Uiso 1 1 calc R
C30 C 0.8267(4) 0.3990(3) -0.2346(3) 0.0759(13) Uani 1 1 d .
H30 H 0.7642 0.3817 -0.2453 0.091 Uiso 1 1 calc R
C31 C 0.8847(4) 0.4250(3) -0.2941(2) 0.0779(15) Uani 1 1 d .
H31 H 0.8622 0.4251 -0.3454 0.094 Uiso 1 1 calc R
C32 C 0.9752(4) 0.4506(3) -0.2782(2) 0.0777(14) Uani 1 1 d .
H32 H 1.0151 0.4680 -0.3189 0.093 Uiso 1 1 calc R
C33 C 1.0102(3) 0.4514(2) -0.20109(19) 0.0536(9) Uani 1 1 d .
H33 H 1.0725 0.4699 -0.1913 0.064 Uiso 1 1 calc R
C34 C 1.10818(19) 0.56375(18) -0.03705(17) 0.0346(6) Uani 1 1 d .
C35 C 1.0675(2) 0.62684(19) -0.08513(17) 0.0395(7) Uani 1 1 d .
H35 H 1.0064 0.6176 -0.1052 0.047 Uiso 1 1 calc R
C36 C 1.1152(2) 0.7023(2) -0.10375(19) 0.0471(8) Uani 1 1 d .
H36 H 1.0863 0.7439 -0.1356 0.057 Uiso 1 1 calc R
C37 C 1.2062(3) 0.7163(2) -0.0751(2) 0.0531(9) Uani 1 1 d .
H37 H 1.2395 0.7667 -0.0886 0.064 Uiso 1 1 calc R
C38 C 1.2470(2) 0.6566(3) -0.0273(2) 0.0609(10) Uani 1 1 d .
H38 H 1.3076 0.6674 -0.0069 0.073 Uiso 1 1 calc R
C39 C 1.1998(2) 0.5793(2) -0.00800(19) 0.0488(8) Uani 1 1 d .
H39 H 1.2294 0.5383 0.0241 0.059 Uiso 1 1 calc R
C40 C 1.1187(2) 0.41675(19) 0.11879(17) 0.0370(7) Uani 1 1 d .
C41 C 1.1274(3) 0.4881(2) 0.1695(2) 0.0543(9) Uani 1 1 d .
H41 H 1.0931 0.5389 0.1595 0.065 Uiso 1 1 calc R
C42 C 1.1865(3) 0.4839(3) 0.2342(2) 0.0676(10) Uani 1 1 d .
H42 H 1.1907 0.5316 0.2677 0.081 Uiso 1 1 calc R
C43 C 1.2383(3) 0.4109(3) 0.2496(2) 0.0707(12) Uani 1 1 d .
H43 H 1.2775 0.4084 0.2935 0.085 Uiso 1 1 calc R
C44 C 1.2323(3) 0.3404(3) 0.1993(2) 0.0664(11) Uani 1 1 d .
H44 H 1.2687 0.2907 0.2092 0.080 Uiso 1 1 calc R
C45 C 1.1732(3) 0.3428(2) 0.1348(2) 0.0518(9) Uani 1 1 d .
H45 H 1.1697 0.2947 0.1017 0.062 Uiso 1 1 calc R

loop_
_atom_site_aniso_label
_atom_site_aniso_U_11
_atom_site_aniso_U_22
_atom_site_aniso_U_33
_atom_site_aniso_U_23
_atom_site_aniso_U_13
_atom_site_aniso_U_12
Co1 0.03063(18) 0.02809(18) 0.02925(18) 0.00170(16) 0.00006(16) 0.00246(16)
O1 0.0689(15) 0.0381(12) 0.0398(12) 0.0053(10) -0.0083(11) -0.0032(11)
O2 0.0592(14) 0.0491(13) 0.0505(13) -0.0034(11) -0.0056(12) -0.0126(12)
N1 0.0481(15) 0.0309(13) 0.0359(13) -0.0020(11) 0.0017(11) 0.0004(11)
N2 0.0472(15) 0.0422(15) 0.0448(15) 0.0019(13) 0.0024(13) -0.0102(13)
C1 0.0347(16) 0.0366(15) 0.0339(14) -0.0017(12) 0.0017(13) 0.0083(13)
C2 0.0353(15) 0.0289(14) 0.0400(16) -0.0025(12) 0.0038(13) 0.0065(12)
C3 0.0379(15) 0.0378(16) 0.0318(14) 0.0005(13) 0.0056(12) 0.0051(13)
C4 0.0305(15) 0.0418(18) 0.0412(16) 0.0048(13) 0.0060(13) 0.0011(12)
C5 0.0303(15) 0.0420(17) 0.0456(18) -0.0030(15) 0.0059(13) -0.0050(13)
C6 0.0279(14) 0.0459(17) 0.0484(18) -0.0012(14) -0.0039(13) 0.0053(12)
C7 0.0366(15) 0.0337(15) 0.0426(18) 0.0087(13) 0.0010(13) 0.0124(13)
C8 0.0374(16) 0.0284(14) 0.0320(14) -0.0011(11) 0.0021(12) 0.0094(12)
C9 0.0356(15) 0.0340(15) 0.0305(14) -0.0010(12) 0.0026(12) 0.0044(12)
C10 0.0295(14) 0.0360(14) 0.0309(14) -0.0032(12) 0.0043(11) 0.0057(12)
C11 0.0343(14) 0.0327(14) 0.0332(15) 0.0007(12) 0.0026(13) 0.0100(12)
C12 0.069(2) 0.0438(19) 0.0465(19) -0.0002(15) -0.0077(17) -0.0075(17)
C13 0.0415(16) 0.0373(16) 0.0428(17) -0.0014(14) 0.0040(14) -0.0002(13)
C14 0.0531(19) 0.0348(16) 0.0507(19) -0.0007(15) 0.0064(16) -0.0009(14)
C15 0.077(2) 0.0416(19) 0.058(2) 0.0070(16) 0.0029(19) 0.0000(18)
C16 0.107(4) 0.046(2) 0.083(3) -0.006(2) -0.025(3) -0.008(2)
C17 0.052(2) 0.0452(19) 0.065(2) -0.0111(17) 0.0065(18) -0.0133(16)
C18 0.0489(19) 0.0378(18) 0.058(2) -0.0015(15) 0.0006(16) -0.0083(15)
C19 0.064(2) 0.048(2) 0.066(2) -0.0032(17) 0.0118(19) -0.0239(18)
C20 0.064(2) 0.088(3) 0.076(3) -0.002(2) 0.020(2) 0.007(3)
C21 0.102(4) 0.106(4) 0.061(3) 0.019(3) 0.019(3) -0.013(3)
C22 0.0403(16) 0.0305(14) 0.0395(16) 0.0021(12) 0.0019(13) 0.0058(12)
C23 0.0528(19) 0.0313(16) 0.0476(18) -0.0006(14) 0.0015(15) 0.0035(14)
C24 0.066(2) 0.0393(18) 0.056(2) 0.0113(16) 0.0056(19) 0.0040(17)
C25 0.066(2) 0.0268(16) 0.083(3) 0.0055(17) 0.007(2) 0.0018(15)
C26 0.074(2) 0.0360(18) 0.070(3) -0.0169(18) -0.004(2) -0.0045(16)
C27 0.0580(19) 0.0414(16) 0.0471(17) -0.0006(15) -0.0019(19) 0.0048(15)
C28 0.057(2) 0.0271(15) 0.0374(16) -0.0028(12) -0.0052(14) 0.0080(14)
C29 0.068(2) 0.050(2) 0.046(2) -0.0060(16) -0.0119(18) 0.0092(18)
C30 0.098(3) 0.063(3) 0.067(3) -0.019(2) -0.038(3) 0.023(2)
C31 0.133(4) 0.057(3) 0.044(2) -0.0101(19) -0.039(3) 0.020(3)
C32 0.142(4) 0.059(3) 0.0322(18) -0.0006(17) 0.007(2) 0.027(3)
C33 0.084(3) 0.0362(18) 0.0404(18) -0.0001(14) 0.0078(18) 0.0127(17)
C34 0.0336(13) 0.0376(14) 0.0325(14) -0.0032(13) 0.0094(13) 0.0011(12)
C35 0.0379(15) 0.0382(15) 0.0424(16) 0.0006(13) 0.0021(15) -0.0023(14)
C36 0.062(2) 0.0320(16) 0.0476(19) -0.0009(14) 0.0113(16) -0.0019(15)
C37 0.057(2) 0.050(2) 0.053(2) -0.0037(17) 0.0166(18) -0.0161(17)
C38 0.0395(18) 0.084(3) 0.059(2) -0.017(2) 0.0079(17) -0.0228(18)
C39 0.0382(17) 0.061(2) 0.0470(19) 0.0013(16) 0.0026(14) -0.0011(16)
C40 0.0366(16) 0.0360(16) 0.0385(16) 0.0049(13) -0.0019(13) 0.0051(13)
C41 0.059(2) 0.049(2) 0.055(2) -0.0039(17) -0.0169(17) 0.0104(17)
C42 0.074(2) 0.069(2) 0.060(2) -0.008(2) -0.025(2) 0.011(2)
C43 0.072(3) 0.083(3) 0.056(2) 0.015(2) -0.030(2) -0.005(2)
C44 0.062(2) 0.062(2) 0.076(3) 0.016(2) -0.025(2) 0.017(2)
C45 0.057(2) 0.0427(19) 0.056(2) 0.0003(16) -0.0084(17) 0.0089(16)

loop_
_atom_type_symbol
_atom_type_description
_atom_type_scat_dispersion_real
_atom_type_scat_dispersion_imag
_atom_type_scat_source
C C 0.0033 0.0016 'International Tables Vol C Tables 4.2.6.8 and 6.1.1.4'
H H 0.0000 0.0000 'International Tables Vol C Tables 4.2.6.8 and 6.1.1.4'
N N 0.0061 0.0033 'International Tables Vol C Tables 4.2.6.8 and 6.1.1.4'
O O 0.0106 0.0060 'International Tables Vol C Tables 4.2.6.8 and 6.1.1.4'
Co Co 0.3494 0.9721 'International Tables Vol C Tables 4.2.6.8 and 6.1.1.4'

loop_
_geom_angle_atom_site_label_1
_geom_angle_atom_site_label_2
_geom_angle_atom_site_label_3
_geom_angle
C9 Co1 C10 43.32(11)
C9 Co1 C8 43.41(11)
C10 Co1 C8 62.65(12)
C9 Co1 C11 63.01(11)
C10 Co1 C11 43.18(11)
C8 Co1 C11 43.12(11)
C9 Co1 C7 117.35(11)
C10 Co1 C7 118.33(11)
C8 Co1 C7 154.24(12)
C11 Co1 C7 155.64(11)
C9 Co1 C6 113.36(12)
C10 Co1 C6 144.88(12)
C8 Co1 C6 123.25(12)
C11 Co1 C6 164.69(11)
C7 Co1 C6 39.66(12)
C9 Co1 C4 136.30(12)
C10 Co1 C4 174.03(11)
C8 Co1 C4 112.69(12)
C11 Co1 C4 130.93(11)
C7 Co1 C4 67.55(12)
C6 Co1 C4 40.36(12)
C9 Co1 C3 173.70(12)
C10 Co1 C3 139.23(11)
C8 Co1 C3 130.59(12)
C11 Co1 C3 114.45(11)
C7 Co1 C3 67.53(12)
C6 Co1 C3 67.42(12)
C4 Co1 C3 40.29(11)
C9 Co1 C2 146.36(12)
C10 Co1 C2 115.87(11)
C8 Co1 C2 165.18(11)
C11 Co1 C2 124.66(11)
C7 Co1 C2 40.50(11)
C6 Co1 C2 67.29(12)
C4 Co1 C2 67.56(11)
C3 Co1 C2 39.93(12)
C1 O1 C12 104.1(2)
C5 O2 C17 105.3(2)
C1 N1 C13 105.9(2)
C5 N2 C18 106.5(3)
N1 C1 O1 118.7(3)
N1 C1 C2 125.7(3)
O1 C1 C2 115.6(2)
C3 C2 C7 107.6(3)
C3 C2 C1 128.3(3)
C7 C2 C1 124.2(3)
C3 C2 Co1 69.89(15)
C7 C2 Co1 69.35(16)
C1 C2 Co1 125.36(19)
C2 C3 C4 108.3(3)
C2 C3 Co1 70.18(16)
C4 C3 Co1 69.69(16)
C6 C4 C3 107.3(3)
C6 C4 C5 125.4(3)
C3 C4 C5 127.3(3)
C6 C4 Co1 69.74(16)
C3 C4 Co1 70.02(16)
C5 C4 Co1 124.2(2)
N2 C5 O2 119.0(3)
N2 C5 C4 127.3(3)
O2 C5 C4 113.7(3)
C7 C6 C4 108.7(3)
C7 C6 Co1 70.16(15)
C4 C6 Co1 69.90(15)
C6 C7 C2 108.1(3)
C6 C7 Co1 70.19(16)
C2 C7 Co1 70.15(15)
C22 C8 C11 133.2(3)
C22 C8 C9 136.2(3)
C11 C8 C9 90.0(2)
C22 C8 Co1 127.4(2)
C11 C8 Co1 68.48(15)
C9 C8 Co1 67.69(15)
C10 C9 C8 89.9(2)
C10 C9 C28 132.9(3)
C8 C9 C28 136.3(3)
C10 C9 Co1 68.95(14)
C8 C9 Co1 68.91(15)
C28 C9 Co1 127.6(2)
C9 C10 C34 135.2(2)
C9 C10 C11 90.1(2)
C34 C10 C11 134.4(2)
C9 C10 Co1 67.73(14)
C34 C10 Co1 125.90(19)
C11 C10 Co1 68.45(14)
C8 C11 C10 89.9(2)
C8 C11 C40 136.5(2)
C10 C11 C40 132.6(2)
C8 C11 Co1 68.40(15)
C10 C11 Co1 68.37(14)
C40 C11 Co1 128.91(19)
O1 C12 C13 103.3(2)
N1 C13 C14 113.4(3)
N1 C13 C12 103.2(2)
C14 C13 C12 114.6(3)
C13 C14 C15 110.3(3)
C13 C14 C16 110.9(3)
C15 C14 C16 110.5(3)
O2 C17 C18 104.6(3)
N2 C18 C17 104.0(3)
N2 C18 C19 111.1(3)
C17 C18 C19 113.7(3)
C20 C19 C21 110.7(4)
C20 C19 C18 111.9(3)
C21 C19 C18 111.5(3)
C27 C22 C23 117.9(3)
C27 C22 C8 122.3(3)
C23 C22 C8 119.9(3)
C24 C23 C22 121.2(3)
C23 C24 C25 120.2(3)
C26 C25 C24 119.3(3)
C25 C26 C27 120.7(3)
C26 C27 C22 120.7(3)
C33 C28 C29 117.4(3)
C33 C28 C9 120.1(3)
C29 C28 C9 122.5(3)
C30 C29 C28 121.1(4)
C31 C30 C29 120.6(4)
C32 C31 C30 119.4(4)
C31 C32 C33 121.1(4)
C28 C33 C32 120.5(4)
C35 C34 C39 117.8(3)
C35 C34 C10 121.2(3)
C39 C34 C10 120.9(3)
C36 C35 C34 121.7(3)
C35 C36 C37 119.7(3)
C38 C37 C36 119.9(3)
C37 C38 C39 121.2(3)
C34 C39 C38 119.6(3)
C45 C40 C41 117.7(3)
C45 C40 C11 120.9(3)
C41 C40 C11 121.3(3)
C42 C41 C40 120.8(3)
C43 C42 C41 120.8(4)
C42 C43 C44 119.4(3)
C45 C44 C43 120.9(3)
C44 C45 C40 120.4(3)

loop_
_geom_bond_atom_site_label_1
_geom_bond_atom_site_label_2
_geom_bond_distance
Co1 C9 1.976(3)
Co1 C10 1.993(3)
Co1 C8 1.993(3)
Co1 C11 1.994(3)
Co1 C7 2.067(3)
Co1 C6 2.068(3)
Co1 C4 2.070(3)
Co1 C3 2.074(3)
Co1 C2 2.078(3)
O1 C1 1.364(3)
O1 C12 1.458(4)
O2 C5 1.362(4)
O2 C17 1.444(4)
N1 C1 1.268(4)
N1 C13 1.478(4)
N2 C5 1.260(4)
N2 C18 1.481(4)
C1 C2 1.460(4)
C2 C3 1.418(4)
C2 C7 1.435(4)
C3 C4 1.427(4)
C4 C6 1.427(4)
C4 C5 1.453(4)
C6 C7 1.403(4)
C8 C22 1.461(4)
C8 C11 1.465(4)
C8 C9 1.468(4)
C9 C10 1.465(4)
C9 C28 1.471(4)
C10 C34 1.466(4)
C10 C11 1.467(4)
C11 C40 1.470(4)
C12 C13 1.526(4)
C13 C14 1.521(4)
C14 C15 1.525(5)
C14 C16 1.528(5)
C17 C18 1.529(5)
C18 C19 1.533(5)
C19 C20 1.519(6)
C19 C21 1.529(5)
C22 C27 1.385(4)
C22 C23 1.398(4)
C23 C24 1.376(4)
C24 C25 1.380(5)
C25 C26 1.377(5)
C26 C27 1.386(5)
C28 C33 1.369(5)
C28 C29 1.400(5)
C29 C30 1.382(5)
C30 C31 1.359(7)
C31 C32 1.351(7)
C32 C33 1.405(5)
C34 C35 1.389(4)
C34 C39 1.392(4)
C35 C36 1.370(4)
C36 C37 1.377(5)
C37 C38 1.350(5)
C38 C39 1.394(5)
C40 C45 1.391(4)
C40 C41 1.399(5)
C41 C42 1.381(5)
C42 C43 1.356(6)
C43 C44 1.381(6)
C44 C45 1.378(5)
